data_4034464
loop_
_publ_author_name
'Wang, Qian'
'Osipyan, Angelina'
'Konstantinidou, Markella'
'Butera, Roberto'
'Mgimpatsang, Kumchok C.'
'Shishkina, Svitlana V.'
'D\"omling, Alexander'

_publ_section_title
;
 Pd-Catalyzed de Novo Assembly of Diversely Substituted Indole-Fused
 Polyheterocycles.
;
_journal_issue 18
_journal_name_full 'The Journal of organic chemistry'
_journal_page_first 12148
_journal_page_last 12156
_journal_paper_doi 10.1021/acs.joc.9b01258
_journal_volume 84
_journal_year 2019
_chemical_formula_sum 'C21 H20 Cl N3 O2'
_chemical_formula_weight 381.85
_space_group_crystal_system monoclinic
_space_group_IT_number 14
_space_group_name_Hall '-P 2yn'
_space_group_name_H-M_alt 'P 1 21/n 1'
_atom_sites_solution_hydrogens geom
_audit_creation_method SHELXL-2016/6
_cell_angle_alpha 90
_cell_angle_beta 96.662(10)
_cell_angle_gamma 90
_cell_formula_units_Z 4
_cell_length_a 12.5401(15)
_cell_length_b 11.5230(17)
_cell_length_c 13.5777(18)
_cell_measurement_reflns_used 1517
_cell_measurement_temperature 293(2)
_cell_measurement_theta_max 23.934
_cell_measurement_theta_min 3.482
_cell_volume 1948.7(5)
_computing_structure_refinement 'SHELXL-2016/6 (Sheldrick, 2016)'
_computing_structure_solution 'SHELXT 2014/5 (Sheldrick, 2014)'
_diffrn_ambient_temperature 293(2)
_diffrn_detector_area_resol_mean 16.1827
_diffrn_measured_fraction_theta_full 0.977
_diffrn_measured_fraction_theta_max 0.983
_diffrn_measurement_device_type 'Xcalibur, Sapphire3'
_diffrn_measurement_method '\w scans'
_diffrn_radiation_type MoK\a
_diffrn_radiation_wavelength 0.71073
_diffrn_reflns_av_R_equivalents 0.0967
_diffrn_reflns_av_unetI/netI 0.0876
_diffrn_reflns_Laue_measured_fraction_full 0.977
_diffrn_reflns_Laue_measured_fraction_max 0.983
_diffrn_reflns_limit_h_max 17
_diffrn_reflns_limit_h_min -17
_diffrn_reflns_limit_k_max 16
_diffrn_reflns_limit_k_min -16
_diffrn_reflns_limit_l_max 19
_diffrn_reflns_limit_l_min -11
_diffrn_reflns_number 19814
_diffrn_reflns_point_group_measured_fraction_full 0.977
_diffrn_reflns_point_group_measured_fraction_max 0.983
_diffrn_reflns_theta_full 25.242
_diffrn_reflns_theta_max 29.999
_diffrn_reflns_theta_min 3.501
_diffrn_source 'Enhance (Mo) X-ray Source'
_exptl_absorpt_coefficient_mu 0.217
_exptl_absorpt_correction_T_max 1.00000
_exptl_absorpt_correction_T_min 0.32503
_exptl_absorpt_correction_type multi-scan
_exptl_absorpt_process_details
;
CrysAlisPro 1.171.39.46 (Rigaku Oxford Diffraction, 2018)
Empirical absorption correction using spherical harmonics,
 implemented in SCALE3 ABSPACK scaling algorithm.
;
_exptl_crystal_colour colorless
_exptl_crystal_density_diffrn 1.302
_exptl_crystal_description plate
_exptl_crystal_F_000 800
_exptl_crystal_size_max 0.400
_exptl_crystal_size_mid 0.100
_exptl_crystal_size_min 0.050
_refine_diff_density_max 0.226
_refine_diff_density_min -0.249
_refine_diff_density_rms 0.044
_refine_ls_extinction_method none
_refine_ls_goodness_of_fit_ref 0.872
_refine_ls_hydrogen_treatment constr
_refine_ls_matrix_type full
_refine_ls_number_parameters 247
_refine_ls_number_reflns 5577
_refine_ls_number_restraints 0
_refine_ls_restrained_S_all 0.872
_refine_ls_R_factor_all 0.1518
_refine_ls_R_factor_gt 0.0647
_refine_ls_shift/su_max 0.000
_refine_ls_shift/su_mean 0.000
_refine_ls_structure_factor_coef Fsqd
_refine_ls_weighting_details 'w=1/[\s^2^(Fo^2^)+(0.0679P)^2^] where P=(Fo^2^+2Fc^2^)/3'
_refine_ls_weighting_scheme calc
_refine_ls_wR_factor_gt 0.1465
_refine_ls_wR_factor_ref 0.1823
_reflns_Friedel_coverage 0.000
_reflns_number_gt 2325
_reflns_number_total 5577
_reflns_threshold_expression 'I > 2\s(I)'
_cod_data_source_file jo9b01258_si_002.cif
_cod_data_source_block ad19
_cod_original_sg_symbol_H-M 'P 21/n'
_cod_database_code 4034464
_shelx_shelxl_version_number 2016/6
_shelx_space_group_comment
;
The symmetry employed for this shelxl refinement is uniquely defined
by the following loop, which should always be used as a source of
symmetry information in preference to the above space-group names.
They are only intended as comments.
;
_shelx_estimated_absorpt_t_min 0.918
_shelx_estimated_absorpt_t_max 0.989

loop_
_space_group_symop_operation_xyz
'x, y, z'
'-x+1/2, y+1/2, -z+1/2'
'-x, -y, -z'
'x-1/2, -y-1/2, z-1/2'

loop_
_atom_site_label
_atom_site_type_symbol
_atom_site_fract_x
_atom_site_fract_y
_atom_site_fract_z
_atom_site_U_iso_or_equiv
_atom_site_adp_type
_atom_site_occupancy
_atom_site_site_symmetry_order
_atom_site_calc_flag
_atom_site_refinement_flags_posn
_atom_site_refinement_flags_adp
Cl1 Cl 0.39010(7) 0.69498(7) 0.21419(6) 0.0944(3) Uani 1 1 d . .
O1 O 0.59768(15) 0.13954(13) 0.53429(12) 0.0714(5) Uani 1 1 d . .
O2 O 0.30673(16) 0.25914(14) 0.54294(13) 0.0827(6) Uani 1 1 d . .
N1 N 0.71968(15) 0.50360(15) 0.46694(12) 0.0554(5) Uani 1 1 d . .
H1N H 0.723018 0.572779 0.443731 0.066 Uiso 1 1 calc R U
N2 N 0.48385(16) 0.25581(15) 0.43449(13) 0.0563(5) Uani 1 1 d . .
N3 N 0.30754(16) 0.06426(16) 0.54592(14) 0.0653(6) Uani 1 1 d . .
H3N H 0.334087 0.003305 0.521504 0.078 Uiso 1 1 calc R U
C1 C 0.79924(19) 0.4496(2) 0.52972(15) 0.0571(6) Uani 1 1 d . .
C2 C 0.8957(2) 0.4939(2) 0.57195(18) 0.0756(8) Uani 1 1 d . .
H2 H 0.916407 0.569471 0.559555 0.091 Uiso 1 1 calc R U
C3 C 0.9602(2) 0.4211(3) 0.6335(2) 0.0940(10) Uani 1 1 d . .
H3A H 1.025970 0.447888 0.663558 0.113 Uiso 1 1 calc R U
C4 C 0.9282(3) 0.3075(3) 0.6515(2) 0.0897(9) Uani 1 1 d . .
H4 H 0.973407 0.260035 0.693120 0.108 Uiso 1 1 calc R U
C5 C 0.8323(2) 0.2648(3) 0.60955(19) 0.0737(8) Uani 1 1 d . .
H5 H 0.812408 0.188975 0.622158 0.088 Uiso 1 1 calc R U
C6 C 0.76424(19) 0.3358(2) 0.54750(16) 0.0554(6) Uani 1 1 d . .
C7 C 0.65953(19) 0.32513(17) 0.49547(15) 0.0512(5) Uani 1 1 d . .
C8 C 0.5817(2) 0.23369(18) 0.49134(16) 0.0559(6) Uani 1 1 d . .
C9 C 0.45898(19) 0.36189(18) 0.38544(15) 0.0505(5) Uani 1 1 d . .
C10 C 0.3592(2) 0.3822(2) 0.33204(16) 0.0649(7) Uani 1 1 d . .
H10 H 0.305744 0.326121 0.331269 0.078 Uiso 1 1 calc R U
C11 C 0.3384(2) 0.4839(2) 0.28040(17) 0.0688(7) Uani 1 1 d . .
H11 H 0.271549 0.495653 0.244433 0.083 Uiso 1 1 calc R U
C12 C 0.4159(2) 0.5681(2) 0.28171(16) 0.0608(6) Uani 1 1 d . .
C13 C 0.51303(19) 0.55378(19) 0.33654(14) 0.0537(6) Uani 1 1 d . .
H13 H 0.564106 0.612530 0.338871 0.064 Uiso 1 1 calc R U
C14 C 0.53607(18) 0.45076(17) 0.38940(14) 0.0470(5) Uani 1 1 d . .
C15 C 0.63535(18) 0.42966(17) 0.44785(14) 0.0476(5) Uani 1 1 d . .
C16 C 0.4066(2) 0.1606(2) 0.42859(17) 0.0646(7) Uani 1 1 d . .
H16A H 0.445005 0.087343 0.431721 0.077 Uiso 1 1 calc R U
H16B H 0.361911 0.164072 0.365398 0.077 Uiso 1 1 calc R U
C17 C 0.3362(2) 0.16541(19) 0.51151(17) 0.0569(6) Uani 1 1 d . .
C18 C 0.2346(3) 0.0456(2) 0.6221(2) 0.0805(8) Uani 1 1 d . .
C19 C 0.2737(4) 0.1146(4) 0.7150(2) 0.1462(18) Uani 1 1 d . .
H19A H 0.347240 0.095432 0.736186 0.219 Uiso 1 1 calc R U
H19B H 0.230449 0.095851 0.766711 0.219 Uiso 1 1 calc R U
H19C H 0.267906 0.196144 0.700685 0.219 Uiso 1 1 calc R U
C20 C 0.2406(4) -0.0823(3) 0.6480(3) 0.1504(19) Uani 1 1 d . .
H20A H 0.206971 -0.126727 0.593142 0.226 Uiso 1 1 calc R U
H20B H 0.204136 -0.096013 0.705287 0.226 Uiso 1 1 calc R U
H20C H 0.314394 -0.105115 0.661955 0.226 Uiso 1 1 calc R U
C21 C 0.1246(3) 0.0844(4) 0.5837(3) 0.1502(17) Uani 1 1 d . .
H21A H 0.126440 0.164602 0.564751 0.225 Uiso 1 1 calc R U
H21B H 0.077977 0.075314 0.634474 0.225 Uiso 1 1 calc R U
H21C H 0.098299 0.038440 0.527088 0.225 Uiso 1 1 calc R U

loop_
_atom_site_aniso_label
_atom_site_aniso_U_11
_atom_site_aniso_U_22
_atom_site_aniso_U_33
_atom_site_aniso_U_23
_atom_site_aniso_U_13
_atom_site_aniso_U_12
Cl1 0.0915(6) 0.0812(6) 0.1100(6) 0.0364(4) 0.0093(4) 0.0216(4)
O1 0.0962(14) 0.0367(9) 0.0863(11) 0.0085(8) 0.0316(9) 0.0025(9)
O2 0.1079(16) 0.0380(10) 0.1112(14) -0.0045(9) 0.0512(11) -0.0037(9)
N1 0.0588(13) 0.0398(10) 0.0694(12) 0.0026(8) 0.0151(9) -0.0035(9)
N2 0.0683(14) 0.0382(10) 0.0646(11) -0.0013(8) 0.0172(9) -0.0089(9)
N3 0.0811(16) 0.0359(10) 0.0852(13) 0.0016(9) 0.0367(11) -0.0021(9)
C1 0.0541(15) 0.0586(15) 0.0596(13) -0.0005(11) 0.0110(10) 0.0044(12)
C2 0.0659(19) 0.079(2) 0.0825(17) 0.0039(14) 0.0094(14) -0.0098(15)
C3 0.062(2) 0.125(3) 0.093(2) 0.0130(19) 0.0031(15) -0.0030(19)
C4 0.076(2) 0.110(3) 0.084(2) 0.0235(17) 0.0127(16) 0.0181(19)
C5 0.078(2) 0.0735(19) 0.0712(16) 0.0152(13) 0.0151(14) 0.0141(15)
C6 0.0584(15) 0.0510(14) 0.0594(13) 0.0029(10) 0.0175(11) 0.0064(11)
C7 0.0623(15) 0.0367(12) 0.0574(12) 0.0030(9) 0.0189(10) 0.0015(10)
C8 0.0741(17) 0.0355(12) 0.0629(13) -0.0007(10) 0.0284(12) 0.0029(11)
C9 0.0595(15) 0.0423(12) 0.0525(12) -0.0056(9) 0.0175(10) -0.0037(10)
C10 0.0637(17) 0.0634(17) 0.0690(15) -0.0086(12) 0.0134(12) -0.0117(13)
C11 0.0625(17) 0.0762(19) 0.0676(15) -0.0004(13) 0.0067(12) 0.0022(14)
C12 0.0647(17) 0.0572(15) 0.0629(14) 0.0058(11) 0.0166(12) 0.0092(12)
C13 0.0615(16) 0.0434(13) 0.0591(12) 0.0026(10) 0.0192(10) 0.0012(10)
C14 0.0561(14) 0.0378(11) 0.0491(11) -0.0027(9) 0.0147(9) 0.0001(10)
C15 0.0540(14) 0.0351(11) 0.0566(12) -0.0027(9) 0.0196(10) 0.0010(10)
C16 0.0810(19) 0.0437(13) 0.0729(15) -0.0051(11) 0.0255(13) -0.0159(12)
C17 0.0674(17) 0.0337(12) 0.0713(14) -0.0021(10) 0.0148(11) -0.0025(11)
C18 0.102(2) 0.0503(15) 0.099(2) 0.0037(14) 0.0563(17) -0.0035(15)
C19 0.226(5) 0.134(4) 0.091(2) -0.008(2) 0.072(3) -0.023(3)
C20 0.233(5) 0.057(2) 0.190(4) 0.024(2) 0.148(4) 0.003(2)
C21 0.078(3) 0.172(4) 0.211(4) 0.038(3) 0.062(3) 0.006(3)

loop_
_atom_type_symbol
_atom_type_description
_atom_type_scat_dispersion_real
_atom_type_scat_dispersion_imag
_atom_type_scat_source
C C 0.0033 0.0016 'International Tables Vol C Tables 4.2.6.8 and 6.1.1.4'
H H 0.0000 0.0000 'International Tables Vol C Tables 4.2.6.8 and 6.1.1.4'
N N 0.0061 0.0033 'International Tables Vol C Tables 4.2.6.8 and 6.1.1.4'
O O 0.0106 0.0060 'International Tables Vol C Tables 4.2.6.8 and 6.1.1.4'
Cl Cl 0.1484 0.1585 'International Tables Vol C Tables 4.2.6.8 and 6.1.1.4'

loop_
_geom_angle_atom_site_label_1
_geom_angle_atom_site_label_2
_geom_angle_atom_site_label_3
_geom_angle
C15 N1 C1 108.97(19)
C15 N1 H1N 125.5
C1 N1 H1N 125.5
C8 N2 C9 123.50(19)
C8 N2 C16 115.36(19)
C9 N2 C16 121.1(2)
C17 N3 C18 126.4(2)
C17 N3 H3N 116.8
C18 N3 H3N 116.8
C2 C1 N1 128.8(2)
C2 C1 C6 123.3(2)
N1 C1 C6 107.9(2)
C1 C2 C3 116.9(3)
C1 C2 H2 121.5
C3 C2 H2 121.5
C2 C3 C4 121.0(3)
C2 C3 H3A 119.5
C4 C3 H3A 119.5
C5 C4 C3 121.5(3)
C5 C4 H4 119.3
C3 C4 H4 119.3
C4 C5 C6 119.4(3)
C4 C5 H5 120.3
C6 C5 H5 120.3
C5 C6 C1 117.9(2)
C5 C6 C7 135.6(2)
C1 C6 C7 106.42(19)
C15 C7 C6 107.24(19)
C15 C7 C8 120.7(2)
C6 C7 C8 131.9(2)
O1 C8 N2 120.3(2)
O1 C8 C7 123.6(2)
N2 C8 C7 116.02(19)
C10 C9 C14 118.1(2)
C10 C9 N2 121.9(2)
C14 C9 N2 120.0(2)
C11 C10 C9 121.0(2)
C11 C10 H10 119.5
C9 C10 H10 119.5
C12 C11 C10 120.3(2)
C12 C11 H11 119.9
C10 C11 H11 119.9
C13 C12 C11 120.6(2)
C13 C12 Cl1 119.39(19)
C11 C12 Cl1 120.0(2)
C12 C13 C14 120.1(2)
C12 C13 H13 120.0
C14 C13 H13 120.0
C13 C14 C9 119.9(2)
C13 C14 C15 123.2(2)
C9 C14 C15 116.88(19)
N1 C15 C7 109.45(19)
N1 C15 C14 127.77(19)
C7 C15 C14 122.8(2)
N2 C16 C17 111.91(18)
N2 C16 H16A 109.2
C17 C16 H16A 109.2
N2 C16 H16B 109.2
C17 C16 H16B 109.2
H16A C16 H16B 107.9
O2 C17 N3 123.1(2)
O2 C17 C16 121.0(2)
N3 C17 C16 116.0(2)
N3 C18 C21 109.7(3)
N3 C18 C20 106.7(2)
C21 C18 C20 113.2(3)
N3 C18 C19 109.8(3)
C21 C18 C19 109.2(3)
C20 C18 C19 108.2(3)
C18 C19 H19A 109.5
C18 C19 H19B 109.5
H19A C19 H19B 109.5
C18 C19 H19C 109.5
H19A C19 H19C 109.5
H19B C19 H19C 109.5
C18 C20 H20A 109.5
C18 C20 H20B 109.5
H20A C20 H20B 109.5
C18 C20 H20C 109.5
H20A C20 H20C 109.5
H20B C20 H20C 109.5
C18 C21 H21A 109.5
C18 C21 H21B 109.5
H21A C21 H21B 109.5
C18 C21 H21C 109.5
H21A C21 H21C 109.5
H21B C21 H21C 109.5

loop_
_geom_bond_atom_site_label_1
_geom_bond_atom_site_label_2
_geom_bond_distance
Cl1 C12 1.737(2)
O1 C8 1.237(2)
O2 C17 1.233(3)
N1 C15 1.359(3)
N1 C1 1.383(3)
N1 H1N 0.8600
N2 C8 1.395(3)
N2 C9 1.410(3)
N2 C16 1.459(3)
N3 C17 1.321(3)
N3 C18 1.474(3)
N3 H3N 0.8600
C1 C2 1.375(3)
C1 C6 1.412(3)
C2 C3 1.378(4)
C2 H2 0.9300
C3 C4 1.399(4)
C3 H3A 0.9300
C4 C5 1.361(4)
C4 H4 0.9300
C5 C6 1.393(3)
C5 H5 0.9300
C6 C7 1.422(3)
C7 C15 1.384(3)
C7 C8 1.433(3)
C9 C10 1.391(3)
C9 C14 1.405(3)
C10 C11 1.375(3)
C10 H10 0.9300
C11 C12 1.372(3)
C11 H11 0.9300
C12 C13 1.361(3)
C13 C14 1.400(3)
C13 H13 0.9300
C14 C15 1.418(3)
C16 C17 1.511(3)
C16 H16A 0.9700
C16 H16B 0.9700
C18 C21 1.485(4)
C18 C20 1.515(4)
C18 C19 1.524(4)
C19 H19A 0.9600
C19 H19B 0.9600
C19 H19C 0.9600
C20 H20A 0.9600
C20 H20B 0.9600
C20 H20C 0.9600
C21 H21A 0.9600
C21 H21B 0.9600
C21 H21C 0.9600

loop_
_geom_hbond_atom_site_label_D
_geom_hbond_atom_site_label_H
_geom_hbond_atom_site_label_A
_geom_hbond_distance_DH
_geom_hbond_distance_HA
_geom_hbond_distance_DA
_geom_hbond_angle_DHA
_geom_hbond_site_symmetry_A
N1 H1N O2 0.86 1.98 2.755(2) 148.6 3_666
N3 H3N O1 0.86 2.04 2.901(3) 178.0 3_656

loop_
_geom_torsion_atom_site_label_1
_geom_torsion_atom_site_label_2
_geom_torsion_atom_site_label_3
_geom_torsion_atom_site_label_4
_geom_torsion
C15 N1 C1 C2 -176.4(2)
C15 N1 C1 C6 2.1(2)
N1 C1 C2 C3 179.1(2)
C6 C1 C2 C3 0.7(4)
C1 C2 C3 C4 0.1(4)
C2 C3 C4 C5 -0.3(5)
C3 C4 C5 C6 -0.2(4)
C4 C5 C6 C1 1.0(4)
C4 C5 C6 C7 -176.5(3)
C2 C1 C6 C5 -1.3(4)
N1 C1 C6 C5 -179.9(2)
C2 C1 C6 C7 176.9(2)
N1 C1 C6 C7 -1.7(2)
C5 C6 C7 C15 178.4(3)
C1 C6 C7 C15 0.7(2)
C5 C6 C7 C8 2.7(5)
C1 C6 C7 C8 -175.0(2)
C9 N2 C8 O1 178.44(19)
C16 N2 C8 O1 -1.5(3)
C9 N2 C8 C7 -1.8(3)
C16 N2 C8 C7 178.24(18)
C15 C7 C8 O1 -178.2(2)
C6 C7 C8 O1 -2.9(4)
C15 C7 C8 N2 2.1(3)
C6 C7 C8 N2 177.4(2)
C8 N2 C9 C10 -177.8(2)
C16 N2 C9 C10 2.1(3)
C8 N2 C9 C14 2.3(3)
C16 N2 C9 C14 -177.76(19)
C14 C9 C10 C11 3.3(3)
N2 C9 C10 C11 -176.5(2)
C9 C10 C11 C12 -0.8(4)
C10 C11 C12 C13 -2.1(4)
C10 C11 C12 Cl1 178.63(18)
C11 C12 C13 C14 2.3(3)
Cl1 C12 C13 C14 -178.41(15)
C12 C13 C14 C9 0.3(3)
C12 C13 C14 C15 179.9(2)
C10 C9 C14 C13 -3.0(3)
N2 C9 C14 C13 176.80(18)
C10 C9 C14 C15 177.33(18)
N2 C9 C14 C15 -2.8(3)
C1 N1 C15 C7 -1.7(2)
C1 N1 C15 C14 178.16(19)
C6 C7 C15 N1 0.6(2)
C8 C7 C15 N1 176.90(19)
C6 C7 C15 C14 -179.28(19)
C8 C7 C15 C14 -2.9(3)
C13 C14 C15 N1 3.8(3)
C9 C14 C15 N1 -176.58(19)
C13 C14 C15 C7 -176.38(19)
C9 C14 C15 C7 3.2(3)
C8 N2 C16 C17 89.1(3)
C9 N2 C16 C17 -90.8(2)
C18 N3 C17 O2 2.6(4)
C18 N3 C17 C16 -176.2(2)
N2 C16 C17 O2 35.7(3)
N2 C16 C17 N3 -145.4(2)
C17 N3 C18 C21 65.9(4)
C17 N3 C18 C20 -171.3(3)
C17 N3 C18 C19 -54.2(4)
